data_7234437
loop_
_publ_author_name
'Wang, Juan'
'Yang, Mingfang'
'Sun, Juan'
'Li, Hui'
'Liu, Jinjin'
'Wang, Qinglun'
'Li, Licun'
'Ma, Yue'
'Zhao, Bin'
'Cheng, Peng'

_publ_section_title
;
 Enhancing the energy barrier of dysprosium(iii) single-molecule magnets
 by tuning the magnetic interactions through different N-oxide bridging
 ligands
;
_journal_issue 41
_journal_name_full CrystEngComm
_journal_page_first 6219
_journal_paper_doi 10.1039/C9CE01378D
_journal_volume 21
_journal_year 2019
_chemical_formula_moiety 'C25 H11 F18 N2 O8 Tb'
_chemical_formula_sum 'C25 H11 F18 N2 O8 Tb'
_chemical_formula_weight 968.28
_space_group_crystal_system monoclinic
_space_group_IT_number 15
_space_group_name_Hall '-C 2yc'
_space_group_name_H-M_alt 'C 1 2/c 1'
_symmetry_space_group_name_Hall '-C 2yc'
_symmetry_space_group_name_H-M 'C 1 2/c 1'
_atom_sites_solution_hydrogens geom
_audit_creation_method SHELXL-2014/7
_audit_update_record
;
2019-04-03 deposited with the CCDC.    2019-09-30 downloaded from the CCDC.
;
_cell_angle_alpha 90
_cell_angle_beta 123.945(5)
_cell_angle_gamma 90
_cell_formula_units_Z 8
_cell_length_a 24.768(8)
_cell_length_b 15.634(4)
_cell_length_c 19.349(6)
_cell_measurement_reflns_used 12101
_cell_measurement_temperature 113
_cell_measurement_theta_max 27.9
_cell_measurement_theta_min 1.6
_cell_volume 6215(3)
_computing_cell_refinement
;
CrystalClear-SM Expert 2.1 b42 (Rigaku, 2015)
;
_computing_data_collection
;
CrystalClear-SM Expert 2.1 b42 (Rigaku, 2015)
;
_computing_data_reduction
;
CrystalClear-SM Expert 2.1 b42 (Rigaku, 2015)
;
_computing_structure_refinement 'SHELXL-2014/7 (Sheldrick, 2014)'
_computing_structure_solution 'SHELXL-2014/7 (Sheldrick, 2014)'
_diffrn_ambient_temperature 113
_diffrn_measured_fraction_theta_full 1.000
_diffrn_measured_fraction_theta_max 1.000
_diffrn_measurement_device_type 'Rigaku Pilatus 200K'
_diffrn_measurement_method 'profile data from \w-scans'
_diffrn_radiation_type MoK\a
_diffrn_radiation_wavelength 0.71073
_diffrn_reflns_av_R_equivalents 0.0401
_diffrn_reflns_av_unetI/netI 0.0289
_diffrn_reflns_Laue_measured_fraction_full 1.000
_diffrn_reflns_Laue_measured_fraction_max 1.000
_diffrn_reflns_limit_h_max 28
_diffrn_reflns_limit_h_min -29
_diffrn_reflns_limit_k_max 18
_diffrn_reflns_limit_k_min -18
_diffrn_reflns_limit_l_max 23
_diffrn_reflns_limit_l_min -23
_diffrn_reflns_number 31818
_diffrn_reflns_point_group_measured_fraction_full 1.000
_diffrn_reflns_point_group_measured_fraction_max 1.000
_diffrn_reflns_theta_full 25.009
_diffrn_reflns_theta_max 25.009
_diffrn_reflns_theta_min 1.637
_exptl_absorpt_coefficient_mu 2.435
_exptl_absorpt_correction_T_max 0.784
_exptl_absorpt_correction_T_min 0.652
_exptl_absorpt_correction_type multi-scan
_exptl_absorpt_process_details SADABS
_exptl_crystal_colour colorless
_exptl_crystal_density_diffrn 2.069
_exptl_crystal_description block
_exptl_crystal_F_000 3728
_exptl_crystal_size_max 0.20
_exptl_crystal_size_mid 0.15
_exptl_crystal_size_min 0.10
_refine_diff_density_max 2.115
_refine_diff_density_min -0.884
_refine_diff_density_rms 0.166
_refine_ls_extinction_method none
_refine_ls_goodness_of_fit_ref 0.971
_refine_ls_hydrogen_treatment constr
_refine_ls_matrix_type full
_refine_ls_number_parameters 487
_refine_ls_number_reflns 5489
_refine_ls_number_restraints 24
_refine_ls_restrained_S_all 0.983
_refine_ls_R_factor_all 0.0769
_refine_ls_R_factor_gt 0.0758
_refine_ls_shift/su_max 0.001
_refine_ls_shift/su_mean 0.000
_refine_ls_structure_factor_coef Fsqd
_refine_ls_weighting_details 'w=1/[\s^2^(Fo^2^)+(0.1000P)^2^+450.0000P] where P=(Fo^2^+2Fc^2^)/3'
_refine_ls_weighting_scheme calc
_refine_ls_wR_factor_gt 0.2162
_refine_ls_wR_factor_ref 0.2169
_reflns_Friedel_coverage 0.000
_reflns_number_gt 5359
_reflns_number_total 5489
_reflns_threshold_expression 'I > 2\s(I)'
_cod_data_source_file c9ce01378d2.cif
_cod_data_source_block shelx
_cod_depositor_comments 'Adding full bibliography for 7234434--7234439.cif.'
_cod_original_cell_volume 6216(3)
_cod_database_code 7234437
_shelx_shelxl_version_number 2014/7
_shelx_space_group_comment
;
The symmetry employed for this shelxl refinement is uniquely defined
by the following loop, which should always be used as a source of
symmetry information in preference to the above space-group names.
They are only intended as comments.
;

loop_
_space_group_symop_operation_xyz
'x, y, z'
'-x, y, -z+1/2'
'x+1/2, y+1/2, z'
'-x+1/2, y+1/2, -z+1/2'
'-x, -y, -z'
'x, -y, z-1/2'
'-x+1/2, -y+1/2, -z'
'x+1/2, -y+1/2, z-1/2'

loop_
_atom_site_label
_atom_site_type_symbol
_atom_site_fract_x
_atom_site_fract_y
_atom_site_fract_z
_atom_site_U_iso_or_equiv
_atom_site_adp_type
_atom_site_occupancy
_atom_site_site_symmetry_order
_atom_site_calc_flag
_atom_site_refinement_flags_posn
_atom_site_refinement_flags_adp
Tb1 Tb 0.05391(3) 0.78711(4) 0.10114(3) 0.0278(2) Uani 1 1 d . .
O2 O 0.0682(4) 0.6711(7) 0.1890(5) 0.046(2) Uani 1 1 d . .
O1 O -0.0299(4) 0.6854(5) 0.0197(5) 0.0332(19) Uani 1 1 d . .
O3 O 0.0797(4) 0.7192(5) 0.0151(5) 0.0304(18) Uani 1 1 d . .
O6 O 0.1027(4) 0.8864(6) 0.2120(5) 0.040(2) Uani 1 1 d . .
O5 O 0.1109(4) 0.8875(5) 0.0725(5) 0.0327(19) Uani 1 1 d . .
O4 O 0.1669(4) 0.7498(6) 0.1859(5) 0.0331(19) Uani 1 1 d . .
C8 C 0.1951(6) 0.7085(9) 0.0919(8) 0.037(3) Uani 1 1 d . .
H8 H 0.2299 0.6967 0.0875 0.045 Uiso 1 1 calc R U
C7 C 0.1317(6) 0.7009(8) 0.0221(8) 0.036(3) Uani 1 1 d . .
F11 F 0.2966(5) 0.6734(7) 0.2922(6) 0.072(3) Uani 1 1 d . .
F3 F -0.0979(6) 0.4836(6) -0.0432(8) 0.120(6) Uani 1 1 d . .
C9 C 0.2071(6) 0.7338(8) 0.1688(8) 0.033(3) Uani 1 1 d . .
F9 F 0.1689(6) 0.6178(10) -0.0464(7) 0.115(6) Uani 1 1 d . .
C1 C -0.0972(9) 0.5695(12) -0.0469(15) 0.090(8) Uani 1 1 d . .
F7 F 0.1293(6) 0.7397(9) -0.0982(6) 0.089(4) Uani 1 1 d . .
F6 F 0.1454(8) 0.5351(13) 0.2797(12) 0.170(8) Uani 1 1 d . U
C10 C 0.2780(7) 0.7397(8) 0.2434(9) 0.042(3) Uani 1 1 d . .
C6 C 0.1251(7) 0.6727(11) -0.0597(9) 0.051(4) Uani 1 1 d . .
F10 F 0.3192(5) 0.7493(11) 0.2217(6) 0.102(5) Uani 1 1 d . .
C3 C -0.0019(9) 0.5608(12) 0.1006(12) 0.090(8) Uani 1 1 d . .
H3 H -0.0110 0.5027 0.0977 0.108 Uiso 1 1 calc R U
C4 C 0.0476(8) 0.5941(12) 0.1751(10) 0.064(5) Uani 1 1 d . .
C2 C -0.0379(7) 0.6088(9) 0.0311(9) 0.052(4) Uani 1 1 d . .
F2 F -0.1519(5) 0.5969(8) -0.0562(9) 0.112(5) Uani 1 1 d . .
F8 F 0.0665(5) 0.6388(6) -0.1138(5) 0.057(2) Uani 1 1 d . .
F5 F 0.0811(10) 0.5710(12) 0.3125(9) 0.153(7) Uani 1 1 d . U
C14 C 0.1475(7) 0.9386(11) 0.2372(9) 0.050(4) Uani 1 1 d . .
C15 C 0.1732(8) 0.9759(12) 0.3244(11) 0.063(4) Uani 1 1 d . U
F1 F -0.1000(6) 0.5886(7) -0.1160(6) 0.096(5) Uani 1 1 d . .
C12 C 0.1560(7) 0.9390(9) 0.1187(9) 0.044(3) Uani 1 1 d . .
C13 C 0.1758(7) 0.9686(9) 0.1995(10) 0.052(4) Uani 1 1 d . .
H13 H 0.2087 1.0092 0.2265 0.063 Uiso 1 1 calc R U
F4 F 0.0628(7) 0.4554(9) 0.2380(9) 0.134(7) Uani 1 1 d . .
F13 F 0.1501(7) 0.9947(11) -0.0008(8) 0.117(6) Uani 1 1 d . .
C11 C 0.1917(10) 0.9719(13) 0.0806(16) 0.078(6) Uani 1 1 d . .
C5 C 0.0839(11) 0.5384(18) 0.2511(15) 0.113(11) Uani 1 1 d . .
F15 F 0.2337(9) 0.9099(8) 0.0901(14) 0.150(8) Uani 1 1 d . .
F12 F 0.2877(5) 0.8063(7) 0.2899(8) 0.100(5) Uani 1 1 d . .
F14 F 0.2274(5) 1.0404(7) 0.1167(8) 0.087(4) Uani 1 1 d . .
F16 F 0.1771(11) 1.0585(12) 0.3248(12) 0.156(7) Uani 1 1 d . U
F17 F 0.2207(7) 0.9361(13) 0.3821(7) 0.134(7) Uani 1 1 d . .
F18 F 0.1291(6) 0.9676(12) 0.3464(8) 0.121(6) Uani 1 1 d . .
O8 O -0.0238(4) 0.8270(6) 0.1276(5) 0.0336(19) Uani 1 1 d . .
N2 N -0.0858(5) 0.8037(6) 0.0908(6) 0.024(2) Uani 1 1 d . .
C21 C -0.1291(6) 0.8104(10) 0.0095(8) 0.044(3) Uani 1 1 d . .
H21 H -0.1156 0.8301 -0.0240 0.053 Uiso 1 1 calc R U
C23 C -0.2151(6) 0.7601(8) 0.0189(8) 0.031(3) Uani 1 1 d . .
C22 C -0.1928(6) 0.7891(10) -0.0266(9) 0.046(4) Uani 1 1 d . .
H22 H -0.2217 0.7948 -0.0840 0.055 Uiso 1 1 calc R U
C25 C -0.1048(8) 0.7735(12) 0.1391(9) 0.055(4) Uani 1 1 d . .
H25 H -0.0747 0.7670 0.1961 0.066 Uiso 1 1 calc R U
C24 C -0.1681(7) 0.7525(15) 0.1041(9) 0.070(6) Uani 1 1 d . .
H24 H -0.1807 0.7323 0.1383 0.084 Uiso 1 1 calc R U
O7 O -0.0227(4) 0.8683(5) -0.0178(5) 0.0287(17) Uani 1 1 d . .
N1 N -0.0189(4) 0.8720(7) -0.0837(5) 0.026(2) Uani 1 1 d . .
C16 C -0.0331(5) 0.8041(6) -0.1316(7) 0.024(2) Uani 1 1 d . .
H16 H -0.0477 0.7543 -0.1207 0.029 Uiso 1 1 calc R U
C20 C -0.0010(5) 0.9490(7) -0.1022(6) 0.021(2) Uani 1 1 d . .
H20 H 0.0063 0.9977 -0.0705 0.025 Uiso 1 1 calc R U
C18 C -0.0047(5) 0.8794(7) -0.2156(6) 0.024(2) Uani 1 1 d . .
C19 C 0.0053(5) 0.9513(6) -0.1678(7) 0.021(2) Uani 1 1 d . .
H19 H 0.0167 1.0025 -0.1808 0.026 Uiso 1 1 calc R U
C17 C -0.0265(6) 0.8070(7) -0.1980(7) 0.025(2) Uani 1 1 d . .
H17 H -0.0369 0.7589 -0.2314 0.030 Uiso 1 1 calc R U

loop_
_atom_site_aniso_label
_atom_site_aniso_U_11
_atom_site_aniso_U_22
_atom_site_aniso_U_33
_atom_site_aniso_U_23
_atom_site_aniso_U_13
_atom_site_aniso_U_12
Tb1 0.0264(3) 0.0386(4) 0.0216(3) -0.0027(2) 0.0154(2) -0.0048(2)
O2 0.038(5) 0.067(7) 0.028(4) 0.011(4) 0.016(4) -0.006(5)
O1 0.035(4) 0.033(5) 0.032(4) 0.003(4) 0.018(4) -0.007(4)
O3 0.035(4) 0.030(4) 0.027(4) -0.005(3) 0.018(4) 0.002(4)
O6 0.030(4) 0.049(6) 0.037(5) -0.019(4) 0.017(4) 0.001(4)
O5 0.037(4) 0.026(4) 0.038(5) 0.000(4) 0.022(4) -0.008(4)
O4 0.033(4) 0.042(5) 0.023(4) -0.001(4) 0.015(4) 0.002(4)
C8 0.036(7) 0.040(7) 0.038(7) 0.002(6) 0.022(6) 0.014(6)
C7 0.036(7) 0.037(7) 0.038(7) -0.012(6) 0.022(6) 0.005(5)
F11 0.062(6) 0.072(7) 0.051(5) 0.025(5) 0.013(5) 0.022(5)
F3 0.103(9) 0.033(5) 0.101(9) 0.008(6) -0.018(7) -0.033(6)
C9 0.034(6) 0.029(7) 0.037(7) 0.011(5) 0.020(6) 0.008(5)
F9 0.096(8) 0.182(14) 0.056(6) -0.013(7) 0.035(6) 0.086(9)
C1 0.053(11) 0.052(11) 0.100(16) 0.038(11) 0.003(10) -0.012(9)
F7 0.090(8) 0.135(11) 0.050(6) -0.009(7) 0.044(6) -0.032(8)
F6 0.084(9) 0.157(13) 0.158(13) 0.089(11) 0.000(8) -0.013(9)
C10 0.038(7) 0.027(7) 0.045(8) -0.002(6) 0.014(6) -0.001(6)
C6 0.048(8) 0.068(10) 0.040(8) -0.006(8) 0.026(7) 0.017(8)
F10 0.034(5) 0.209(15) 0.051(6) 0.023(8) 0.016(4) -0.002(7)
C3 0.063(11) 0.057(11) 0.080(13) 0.032(10) -0.002(10) -0.030(9)
C4 0.053(9) 0.063(11) 0.052(9) 0.030(8) 0.014(8) -0.014(8)
C2 0.043(8) 0.037(8) 0.048(8) 0.014(7) 0.008(7) -0.011(6)
F2 0.044(6) 0.075(8) 0.133(11) 0.033(8) -0.002(6) -0.024(6)
F8 0.072(6) 0.054(5) 0.040(4) -0.024(4) 0.029(4) -0.003(5)
F5 0.201(15) 0.139(12) 0.055(7) 0.040(8) 0.032(8) -0.042(11)
C14 0.032(7) 0.062(10) 0.044(8) -0.025(7) 0.014(6) 0.003(7)
C15 0.050(7) 0.060(8) 0.063(8) -0.035(6) 0.021(6) -0.008(6)
F1 0.099(9) 0.047(6) 0.051(6) 0.012(5) -0.013(6) -0.016(6)
C12 0.042(7) 0.036(7) 0.058(9) 0.002(7) 0.030(7) -0.007(6)
C13 0.040(8) 0.030(7) 0.062(10) -0.013(7) 0.013(7) -0.011(6)
F4 0.116(11) 0.093(10) 0.106(10) 0.070(8) 0.007(8) -0.028(8)
F13 0.121(11) 0.172(15) 0.077(8) -0.048(9) 0.068(8) -0.094(11)
C11 0.065(11) 0.064(12) 0.120(18) -0.023(12) 0.061(13) -0.031(10)
C5 0.071(14) 0.13(2) 0.072(14) 0.050(15) -0.002(11) -0.045(14)
F15 0.196(16) 0.060(7) 0.34(3) -0.030(11) 0.238(19) -0.025(9)
F12 0.049(6) 0.071(7) 0.106(9) -0.031(7) -0.002(6) 0.003(5)
F14 0.057(6) 0.059(7) 0.123(10) 0.009(6) 0.037(6) -0.024(5)
F16 0.238(16) 0.121(12) 0.137(12) -0.053(10) 0.121(11) -0.053(11)
F17 0.096(9) 0.228(19) 0.048(6) -0.041(9) 0.022(7) 0.047(11)
F18 0.071(7) 0.214(17) 0.072(8) -0.071(10) 0.036(6) -0.016(9)
O8 0.029(4) 0.049(5) 0.032(4) -0.002(4) 0.022(4) -0.005(4)
N2 0.032(5) 0.019(5) 0.032(5) -0.002(4) 0.025(4) -0.002(4)
C21 0.033(7) 0.069(10) 0.035(7) 0.019(7) 0.021(6) 0.001(6)
C23 0.032(6) 0.033(7) 0.036(6) 0.005(5) 0.024(6) 0.003(5)
C22 0.032(7) 0.073(10) 0.035(7) 0.006(7) 0.019(6) -0.014(7)
C25 0.047(8) 0.085(12) 0.036(7) 0.010(8) 0.025(7) -0.016(8)
C24 0.038(8) 0.147(18) 0.036(8) 0.002(10) 0.027(7) -0.031(10)
O7 0.032(4) 0.039(5) 0.026(4) 0.004(3) 0.022(3) -0.004(4)
N1 0.025(5) 0.040(6) 0.015(4) -0.003(4) 0.012(4) -0.002(4)
C16 0.028(5) 0.014(5) 0.029(6) 0.006(4) 0.016(5) -0.003(4)
C20 0.029(5) 0.018(5) 0.027(5) 0.000(4) 0.021(5) -0.002(4)
C18 0.026(5) 0.031(6) 0.017(5) -0.004(4) 0.013(4) -0.002(5)
C19 0.032(6) 0.012(5) 0.026(5) -0.005(4) 0.020(5) -0.005(4)
C17 0.038(6) 0.016(5) 0.021(5) -0.004(4) 0.016(5) -0.003(4)

loop_
_atom_type_symbol
_atom_type_description
_atom_type_scat_dispersion_real
_atom_type_scat_dispersion_imag
_atom_type_scat_source
C C 0.0033 0.0016 'International Tables Vol C Tables 4.2.6.8 and 6.1.1.4'
H H 0.0000 0.0000 'International Tables Vol C Tables 4.2.6.8 and 6.1.1.4'
F F 0.0171 0.0103 'International Tables Vol C Tables 4.2.6.8 and 6.1.1.4'
N N 0.0061 0.0033 'International Tables Vol C Tables 4.2.6.8 and 6.1.1.4'
O O 0.0106 0.0060 'International Tables Vol C Tables 4.2.6.8 and 6.1.1.4'
Tb Tb -0.1723 4.1537 'International Tables Vol C Tables 4.2.6.8 and 6.1.1.4'

loop_
_geom_angle_atom_site_label_1
_geom_angle_atom_site_label_2
_geom_angle_atom_site_label_3
_geom_angle
_geom_angle_site_symmetry_3
O8 Tb1 O3 149.5(3) .
O8 Tb1 O6 72.1(3) .
O3 Tb1 O6 137.6(3) .
O8 Tb1 O7 76.1(3) .
O3 Tb1 O7 86.6(3) .
O6 Tb1 O7 104.8(3) .
O8 Tb1 O2 81.9(3) .
O3 Tb1 O2 99.9(3) .
O6 Tb1 O2 93.2(3) .
O7 Tb1 O2 145.3(3) .
O8 Tb1 O5 123.0(3) .
O3 Tb1 O5 72.6(3) .
O6 Tb1 O5 73.0(3) .
O7 Tb1 O5 71.2(3) .
O2 Tb1 O5 143.3(3) .
O8 Tb1 O1 78.6(3) .
O3 Tb1 O1 73.2(3) .
O6 Tb1 O1 148.8(3) .
O7 Tb1 O1 77.6(3) .
O2 Tb1 O1 71.9(3) .
O5 Tb1 O1 134.4(3) .
O8 Tb1 O4 134.9(3) .
O3 Tb1 O4 72.5(3) .
O6 Tb1 O4 74.2(3) .
O7 Tb1 O4 142.2(3) .
O2 Tb1 O4 71.0(3) .
O5 Tb1 O4 72.6(3) .
O1 Tb1 O4 123.0(3) .
C4 O2 Tb1 133.4(9) .
C2 O1 Tb1 133.4(9) .
C7 O3 Tb1 134.4(8) .
C14 O6 Tb1 133.2(9) .
C12 O5 Tb1 131.8(9) .
C9 O4 Tb1 132.3(8) .
C7 C8 C9 120.6(12) .
O3 C7 C8 128.4(11) .
O3 C7 C6 115.9(11) .
C8 C7 C6 115.5(11) .
O4 C9 C8 128.0(12) .
O4 C9 C10 114.0(11) .
C8 C9 C10 117.9(11) .
F1 C1 F2 108.2(15) .
F1 C1 F3 106(2) .
F2 C1 F3 106.5(17) .
F1 C1 C2 112.6(15) .
F2 C1 C2 110(2) .
F3 C1 C2 112.5(14) .
F11 C10 F12 106.3(13) .
F11 C10 F10 107.5(13) .
F12 C10 F10 104.6(14) .
F11 C10 C9 113.0(11) .
F12 C10 C9 111.7(11) .
F10 C10 C9 113.2(12) .
F9 C6 F7 108.4(15) .
F9 C6 F8 108.5(14) .
F7 C6 F8 105.4(12) .
F9 C6 C7 112.6(12) .
F7 C6 C7 110.6(13) .
F8 C6 C7 111.1(12) .
C2 C3 C4 122.7(16) .
O2 C4 C3 126.7(14) .
O2 C4 C5 113.0(16) .
C3 C4 C5 120.3(17) .
O1 C2 C3 128.6(14) .
O1 C2 C1 111.7(12) .
C3 C2 C1 119.7(14) .
O6 C14 C13 129.7(13) .
O6 C14 C15 114.4(14) .
C13 C14 C15 115.9(14) .
F17 C15 F16 117.5(18) .
F17 C15 F18 101.0(18) .
F16 C15 F18 99.3(17) .
F17 C15 C14 113.4(14) .
F16 C15 C14 111.5(18) .
F18 C15 C14 112.7(13) .
O5 C12 C13 127.5(13) .
O5 C12 C11 113.6(14) .
C13 C12 C11 118.9(14) .
C14 C13 C12 121.1(13) .
F14 C11 F15 105.8(16) .
F14 C11 F13 104.6(17) .
F15 C11 F13 112(2) .
F14 C11 C12 114.7(18) .
F15 C11 C12 107.6(17) .
F13 C11 C12 112.3(15) .
F6 C5 F5 106(2) .
F6 C5 F4 106(3) .
F5 C5 F4 109(2) .
F6 C5 C4 111.0(19) .
F5 C5 C4 111(3) .
F4 C5 C4 114.3(18) .
N2 O8 Tb1 130.8(6) .
C21 N2 O8 122.6(9) .
C21 N2 C25 119.3(11) .
O8 N2 C25 118.1(10) .
N2 C21 C22 121.7(12) .
C22 C23 C24 115.1(12) .
C22 C23 C23 122.5(14) 7_465
C24 C23 C23 122.4(13) 7_465
C23 C22 C21 121.7(13) .
N2 C25 C24 119.6(13) .
C25 C24 C23 122.5(13) .
N1 O7 Tb1 120.4(6) .
C16 N1 O7 120.2(9) .
C16 N1 C20 120.7(9) .
O7 N1 C20 119.1(9) .
N1 C16 C17 120.1(9) .
C19 C20 N1 118.6(9) .
C17 C18 C19 116.7(9) .
C17 C18 C18 120.4(7) 2_554
C19 C18 C18 122.9(7) 2_554
C20 C19 C18 121.9(10) .
C18 C17 C16 121.5(10) .

loop_
_geom_bond_atom_site_label_1
_geom_bond_atom_site_label_2
_geom_bond_distance
_geom_bond_site_symmetry_2
Tb1 O8 2.336(8) .
Tb1 O3 2.345(8) .
Tb1 O6 2.362(8) .
Tb1 O7 2.373(8) .
Tb1 O2 2.374(9) .
Tb1 O5 2.374(8) .
Tb1 O1 2.380(8) .
Tb1 O4 2.394(8) .
O2 C4 1.28(2) .
O1 C2 1.254(16) .
O3 C7 1.250(15) .
O6 C14 1.235(18) .
O5 C12 1.257(16) .
O4 C9 1.238(15) .
C8 C7 1.392(18) .
C8 C9 1.402(18) .
C7 C6 1.560(18) .
F11 C10 1.301(17) .
F3 C1 1.35(2) .
C9 C10 1.532(18) .
F9 C6 1.292(17) .
C1 F1 1.33(3) .
C1 F2 1.34(3) .
C1 C2 1.53(2) .
F7 C6 1.32(2) .
F6 C5 1.30(3) .
C10 F12 1.308(17) .
C10 F10 1.309(18) .
C6 F8 1.336(18) .
C3 C2 1.35(2) .
C3 C4 1.37(2) .
C4 C5 1.50(2) .
F5 C5 1.33(4) .
C14 C13 1.35(2) .
C14 C15 1.55(2) .
C15 F17 1.25(2) .
C15 F16 1.30(2) .
C15 F18 1.38(2) .
C12 C13 1.43(2) .
C12 C11 1.52(2) .
F4 C5 1.37(3) .
F13 C11 1.36(3) .
C11 F14 1.31(2) .
C11 F15 1.36(2) .
O8 N2 1.334(12) .
N2 C21 1.324(16) .
N2 C25 1.344(16) .
C21 C22 1.364(18) .
C23 C22 1.352(18) .
C23 C24 1.394(19) .
C23 C23 1.49(2) 7_465
C25 C24 1.36(2) .
O7 N1 1.331(11) .
N1 C16 1.321(14) .
N1 C20 1.396(14) .
C16 C17 1.385(16) .
C20 C19 1.364(14) .
C18 C17 1.376(15) .
C18 C19 1.387(15) .
C18 C18 1.473(19) 2_554
